data_7127702
loop_
_publ_author_name
'Sumida, Akifumi'
'Kobayashi, Ryosuke'
'Yumura, Takashi'
'Imoto, Hiroaki'
'Naka, Kensuke'

_publ_section_title
;
 Dibenzoarsacrowns: an experimental and computational study on the
 coordination behaviors.
;
_journal_issue 16
_journal_name_full 'Chemical communications (Cambridge, England)'
_journal_page_first 2013
_journal_page_last 2016
_journal_paper_doi 10.1039/d0cc07191a
_journal_volume 57
_journal_year 2021
_chemical_formula_moiety 'C24 H25 As O4'
_chemical_formula_sum 'C24 H25 As O4'
_chemical_formula_weight 452.38
_space_group_crystal_system monoclinic
_space_group_IT_number 14
_space_group_name_Hall '-P 2ybc'
_space_group_name_H-M_alt 'P 1 21/c 1'
_atom_sites_solution_hydrogens geom
_atom_sites_solution_primary direct
_atom_sites_solution_secondary difmap
_audit_update_record
;
2020-09-29 deposited with the CCDC.	2020-12-26 downloaded from the CCDC.
;
_cell_angle_alpha 90.0000
_cell_angle_beta 110.263(6)
_cell_angle_gamma 90.0000
_cell_formula_units_Z 4
_cell_length_a 12.303(2)
_cell_length_b 20.735(2)
_cell_length_c 9.1248(13)
_cell_measurement_reflns_used 6284
_cell_measurement_temperature 93
_cell_measurement_theta_max 27.49
_cell_measurement_theta_min 6.37
_cell_volume 2183.7(5)
_computing_cell_refinement DTREK
_computing_data_collection DTREK
_computing_data_reduction DTREK
_computing_molecular_graphics 'CrystalStructure 4.1'
_computing_publication_material 'CrystalStructure 4.1 (Rigaku, 2014)'
_computing_structure_refinement 'SHELXL2013 (Sheldrick, 2008)'
_computing_structure_solution 'SIR2011 (Burla, et al., 2012)'
_diffrn_ambient_temperature 93
_diffrn_detector_area_resol_mean 13.653
_diffrn_measured_fraction_theta_full 0.981
_diffrn_measured_fraction_theta_max 0.980
_diffrn_measurement_device_type 'Rigaku XtaLAB mini'
_diffrn_measurement_method \w
_diffrn_radiation_type 'Mo K\a'
_diffrn_radiation_wavelength 0.71075
_diffrn_reflns_av_R_equivalents 0.0295
_diffrn_reflns_Laue_measured_fraction_full 0.981
_diffrn_reflns_Laue_measured_fraction_max 0.980
_diffrn_reflns_limit_h_max 15
_diffrn_reflns_limit_h_min -15
_diffrn_reflns_limit_k_max 26
_diffrn_reflns_limit_k_min -26
_diffrn_reflns_limit_l_max 11
_diffrn_reflns_limit_l_min -11
_diffrn_reflns_number 15457
_diffrn_reflns_point_group_measured_fraction_full 0.981
_diffrn_reflns_point_group_measured_fraction_max 0.980
_diffrn_reflns_theta_full 25.242
_diffrn_reflns_theta_max 27.204
_diffrn_reflns_theta_min 6.367
_diffrn_standards_number 0
_exptl_absorpt_coefficient_mu 1.583
_exptl_absorpt_correction_T_max 0.684
_exptl_absorpt_correction_T_min 0.538
_exptl_absorpt_correction_type multi-scan
_exptl_absorpt_process_details 'REQAB (Rigaku, 1998)'
_exptl_crystal_colour colorless
_exptl_crystal_density_diffrn 1.376
_exptl_crystal_density_method 'not measured'
_exptl_crystal_description prism
_exptl_crystal_F_000 936.00
_exptl_crystal_size_max 0.680
_exptl_crystal_size_mid 0.470
_exptl_crystal_size_min 0.240
_refine_diff_density_max 1.46
_refine_diff_density_min -0.51
_refine_ls_extinction_method none
_refine_ls_goodness_of_fit_ref 1.070
_refine_ls_hydrogen_treatment constr
_refine_ls_number_parameters 262
_refine_ls_number_reflns 4766
_refine_ls_number_restraints 0
_refine_ls_R_factor_all 0.0384
_refine_ls_R_factor_gt 0.0346
_refine_ls_shift/su_max 0.001
_refine_ls_structure_factor_coef Fsqd
_refine_ls_weighting_details 'w = 1/[\s^2^(Fo^2^)+(0.0466P)^2^+1.3586P] where P=(Fo^2^+2Fc^2^)/3'
_refine_ls_weighting_scheme calc
_refine_ls_wR_factor_gt 0.0875
_refine_ls_wR_factor_ref 0.0902
_reflns_number_gt 4273
_reflns_number_total 4766
_reflns_threshold_expression F^2^>2.0\s(F^2^)
_cod_data_source_file d0cc07191a2.cif
_cod_data_source_block 2
_cod_depositor_comments 'Adding full bibliography for 7127700--7127710.cif.'
_cod_database_code 7127702
_shelxl_res_file
;

    shelxl.res created by SHELXL-2014/7

TITL 15-arsacrown-5LiPF6
CELL  0.71075 12.30290 20.73500 9.12480 90.00000 110.26300 90.00000
ZERR  4 0.00208 0.00223 0.00134 0.00000 0.00620 0.00000
LATT 1
SYMM    -X, .50+Y, .50-Z
SFAC C H AS O
UNIT 96 100 4 16
L.S. 5
FMAP 2
PLAN -25
WPDB -2
HTAB
BOND $H
CONF
LIST 4
TEMP -180
ACTA
SIZE 0.680 0.470 0.240
WGHT    0.046600    1.358600
FVAR       1.90903
AS1   3    0.222155    0.092578    0.321011    11.00000    0.01238    0.02251 =
         0.01539    0.00186    0.00513    0.00228
O1    4    0.309435    0.220768    0.413764    11.00000    0.03070    0.01857 =
         0.03869   -0.00085    0.02143    0.00092
O2    4    0.093967    0.290962    0.320132    11.00000    0.02445    0.03891 =
         0.04609   -0.00951    0.01601   -0.00358
O3    4   -0.114596    0.188516    0.416301    11.00000    0.03936    0.03256 =
         0.04616    0.00007    0.02937    0.00073
O4    4    0.059659    0.071741    0.497389    11.00000    0.01323    0.05255 =
         0.01891   -0.00258    0.00682   -0.00067
C1    1    0.373133    0.126807    0.323229    11.00000    0.01634    0.02182 =
         0.01558    0.00240    0.00458   -0.00021
C2    1    0.454284    0.094048    0.273141    11.00000    0.01584    0.02160 =
         0.01760    0.00040    0.00500    0.00092
AFIX  43
H2    2    0.443285    0.050567    0.247228    11.00000   -1.20000
AFIX   0
C3    1    0.552549    0.126441    0.261664    11.00000    0.01522    0.03130 =
         0.02337    0.00032    0.00674    0.00206
AFIX  43
H3    2    0.605705    0.104278    0.228774    11.00000   -1.20000
AFIX   0
C4    1    0.569106    0.191844    0.300032    11.00000    0.01702    0.03420 =
         0.02992    0.00146    0.00825   -0.00478
AFIX  43
H4    2    0.633273    0.213137    0.291796    11.00000   -1.20000
AFIX   0
C5    1    0.489347    0.225996    0.351244    11.00000    0.02631    0.02277 =
         0.03173   -0.00192    0.01117   -0.00454
AFIX  43
H5    2    0.500762    0.269494    0.376800    11.00000   -1.20000
AFIX   0
C6    1    0.392490    0.193285    0.363016    11.00000    0.02201    0.02188 =
         0.02192    0.00102    0.00942    0.00105
C7    1    0.302832    0.290496    0.420905    11.00000    0.02607    0.01782 =
         0.02440   -0.00170    0.00808   -0.00121
AFIX  23
H7A   2    0.298212    0.309555    0.321843    11.00000   -1.20000
H7B   2    0.370642    0.307524    0.502036    11.00000   -1.20000
AFIX   0
C8    1    0.194181    0.305229    0.457240    11.00000    0.03457    0.02135 =
         0.03108   -0.00316    0.01645   -0.00066
AFIX  23
H8A   2    0.192364    0.279199    0.544689    11.00000   -1.20000
H8B   2    0.193459    0.350314    0.485249    11.00000   -1.20000
AFIX   0
C9    1   -0.010004    0.274727    0.349085    11.00000    0.03445    0.04103 =
         0.05626    0.00118    0.02317    0.00354
AFIX  23
H9A   2   -0.077104    0.286956    0.260089    11.00000   -1.20000
H9B   2   -0.012838    0.297971    0.439944    11.00000   -1.20000
AFIX   0
C10   1   -0.011885    0.202992    0.376728    11.00000    0.03988    0.03893 =
         0.04925   -0.00453    0.02967   -0.00419
AFIX  23
H10A  2   -0.014641    0.179599    0.283448    11.00000   -1.20000
H10B  2    0.057490    0.190132    0.461531    11.00000   -1.20000
AFIX   0
C11   1   -0.130759    0.120599    0.431387    11.00000    0.01807    0.03439 =
         0.03085    0.00028    0.01093   -0.00328
AFIX  23
H11A  2   -0.139902    0.099926    0.332461    11.00000   -1.20000
H11B  2   -0.202029    0.114125    0.452491    11.00000   -1.20000
AFIX   0
C12   1   -0.032340    0.087601    0.559212    11.00000    0.01582    0.04081 =
         0.02521   -0.00299    0.01170   -0.00258
AFIX  23
H12A  2   -0.002393    0.116032    0.648639    11.00000   -1.20000
H12B  2   -0.060419    0.048580    0.592754    11.00000   -1.20000
AFIX   0
C13   1    0.170753    0.064563    0.603504    11.00000    0.01642    0.02771 =
         0.01834   -0.00327    0.00532   -0.00208
C14   1    0.193647    0.046044    0.759083    11.00000    0.02423    0.03378 =
         0.01956   -0.00122    0.00996   -0.00375
AFIX  43
H14   2    0.132825    0.037407    0.794589    11.00000   -1.20000
AFIX   0
C15   1    0.308745    0.040581    0.861113    11.00000    0.03087    0.02809 =
         0.01533    0.00016    0.00713    0.00186
AFIX  43
H15   2    0.323981    0.028199    0.964272    11.00000   -1.20000
AFIX   0
C16   1    0.400742    0.053661    0.808514    11.00000    0.01918    0.02669 =
         0.01999   -0.00258    0.00222    0.00531
AFIX  43
H16   2    0.476833    0.051679    0.877279    11.00000   -1.20000
AFIX   0
C17   1    0.377040    0.069831    0.650700    11.00000    0.01611    0.02564 =
         0.02150   -0.00127    0.00743    0.00234
AFIX  43
H17   2    0.438115    0.077331    0.614957    11.00000   -1.20000
AFIX   0
C18   1    0.262820    0.074803    0.546611    11.00000    0.01722    0.01997 =
         0.01619   -0.00037    0.00575    0.00076
C19   1    0.235011    0.002444    0.253917    11.00000    0.01419    0.02386 =
         0.01856    0.00036    0.00959   -0.00220
C20   1    0.313286   -0.044674    0.342092    11.00000    0.01654    0.02604 =
         0.02449   -0.00052    0.00560   -0.00093
AFIX  43
H20   2    0.365227   -0.034143    0.440501    11.00000   -1.20000
AFIX   0
C21   1    0.313852   -0.107299    0.283271    11.00000    0.02228    0.02790 =
         0.03966   -0.00037    0.01359    0.00047
AFIX  43
H21   2    0.365839   -0.137873    0.342714    11.00000   -1.20000
AFIX   0
C22   1    0.236240   -0.123579    0.135410    11.00000    0.03309    0.02961 =
         0.04039   -0.01139    0.01978   -0.00723
AFIX  43
H22   2    0.237184   -0.164802    0.095708    11.00000   -1.20000
AFIX   0
C23   1    0.157096   -0.077659    0.047273    11.00000    0.03597    0.03841 =
         0.02452   -0.00838    0.00952   -0.01178
AFIX  43
H23   2    0.104861   -0.088434   -0.050759    11.00000   -1.20000
AFIX   0
C24   1    0.156675   -0.015261    0.107106    11.00000    0.02247    0.03130 =
         0.01885    0.00140    0.00680   -0.00396
AFIX  43
H24   2    0.103398    0.014864    0.048164    11.00000   -1.20000
AFIX   0
HKLF 4
 
REM  15-arsacrown-5LiPF6
REM R1 =  0.0346 for    4273 Fo > 4sig(Fo)  and  0.0384 for all    4766 data
REM    262 parameters refined using      0 restraints
 
END  
     
WGHT      0.0463      1.3649 

REM Instructions for potential hydrogen bonds
HTAB C10 O4
EQIV $1 x, -y+1/2, z+1/2
HTAB C12 O2_$1
EQIV $2 -x, -y, -z+1
HTAB C12 O4_$2

REM Highest difference peak  1.457,  deepest hole -0.511,  1-sigma level  0.071
Q1    1   0.0336  0.2504  0.4454  11.00000  0.05    1.46
Q2    1  -0.0721  0.2201  0.3012  11.00000  0.05    1.19
Q3    1   0.1194  0.2687  0.3963  11.00000  0.05    0.75
Q4    1   0.3346  0.0929  1.0338  11.00000  0.05    0.62
Q5    1   0.0629  0.1129  0.4952  11.00000  0.05    0.55
Q6    1  -0.2229  0.2240  0.1780  11.00000  0.05    0.54
Q7    1  -0.1721  0.1934  0.3434  11.00000  0.05    0.43
Q8    1   0.2341  0.0489  0.3024  11.00000  0.05    0.39
Q9    1   0.1565  0.0936  0.2234  11.00000  0.05    0.39
Q10   1   0.3300  0.1008  0.3406  11.00000  0.05    0.33
Q11   1   0.2786  0.1208  0.3003  11.00000  0.05    0.33
Q12   1   0.3805  0.1555  0.3460  11.00000  0.05    0.31
Q13   1   0.5266  0.2073  0.3296  11.00000  0.05    0.31
Q14   1   0.2809  0.0907  0.4309  11.00000  0.05    0.30
Q15   1   0.3778  0.0586  0.7243  11.00000  0.05    0.30
Q16   1   0.2781 -0.0205  0.2825  11.00000  0.05    0.27
Q17   1   0.2456  0.2853  0.4395  11.00000  0.05    0.27
Q18   1   0.1732  0.1330  0.3287  11.00000  0.05    0.26
Q19   1   0.3571  0.0627  0.8411  11.00000  0.05    0.26
Q20   1   0.2213  0.0869  0.5820  11.00000  0.05    0.25
Q21   1   0.4137  0.1142  0.3050  11.00000  0.05    0.25
Q22   1   0.2392  0.0842  0.4665  11.00000  0.05    0.25
Q23   1   0.4979  0.1144  0.2454  11.00000  0.05    0.24
Q24   1   0.1851  0.0704  0.6987  11.00000  0.05    0.24
Q25   1   0.3629  0.2205  0.4763  11.00000  0.05    0.23
;

loop_
_symmetry_equiv_pos_site_id
_space_group_symop_operation_xyz
1 +X,+Y,+Z
2 -X,1/2+Y,1/2-Z
3 -X,-Y,-Z
4 +X,1/2-Y,1/2+Z

loop_
_atom_site_label
_atom_site_type_symbol
_atom_site_fract_x
_atom_site_fract_y
_atom_site_fract_z
_atom_site_U_iso_or_equiv
_atom_site_adp_type
_atom_site_occupancy
_atom_site_site_symmetry_multiplicity
_atom_site_calc_flag
_atom_site_refinement_flags
_atom_site_disorder_assembly
_atom_site_disorder_group
As1 As 0.22215(2) 0.09258(2) 0.32101(2) 0.01668(9) Uani 1 4 d . . .
O1 O 0.30944(14) 0.22077(7) 0.4138(2) 0.0268(3) Uani 1 4 d . . .
O2 O 0.09397(15) 0.29096(9) 0.3201(2) 0.0355(4) Uani 1 4 d . . .
O3 O -0.11460(16) 0.18852(9) 0.4163(2) 0.0355(4) Uani 1 4 d . . .
O4 O 0.05966(13) 0.07174(9) 0.49739(18) 0.0279(4) Uani 1 4 d . . .
C1 C 0.37313(17) 0.12681(10) 0.3232(2) 0.0182(4) Uani 1 4 d . . .
C2 C 0.45428(18) 0.09405(10) 0.2731(2) 0.0186(4) Uani 1 4 d . . .
C3 C 0.55255(18) 0.12644(11) 0.2617(3) 0.0233(4) Uani 1 4 d . . .
C4 C 0.56911(19) 0.19184(12) 0.3000(3) 0.0270(5) Uani 1 4 d . . .
C5 C 0.4894(2) 0.22600(11) 0.3512(3) 0.0266(5) Uani 1 4 d . . .
C6 C 0.39249(19) 0.19329(10) 0.3630(3) 0.0215(4) Uani 1 4 d . . .
C7 C 0.30283(19) 0.29050(10) 0.4209(3) 0.0229(4) Uani 1 4 d . . .
C8 C 0.1942(2) 0.30523(11) 0.4572(3) 0.0277(5) Uani 1 4 d . . .
C9 C -0.0100(2) 0.27473(14) 0.3491(4) 0.0420(6) Uani 1 4 d . . .
C10 C -0.0119(2) 0.20299(13) 0.3767(4) 0.0390(6) Uani 1 4 d . . .
C11 C -0.13076(19) 0.12060(12) 0.4314(3) 0.0271(5) Uani 1 4 d . . .
C12 C -0.03234(19) 0.08760(12) 0.5592(3) 0.0261(5) Uani 1 4 d . . .
C13 C 0.17075(18) 0.06456(11) 0.6035(2) 0.0210(4) Uani 1 4 d . . .
C14 C 0.1936(2) 0.04604(11) 0.7591(3) 0.0252(5) Uani 1 4 d . . .
C15 C 0.3088(2) 0.04058(11) 0.8611(3) 0.0250(4) Uani 1 4 d . . .
C16 C 0.40074(19) 0.05366(11) 0.8085(3) 0.0232(4) Uani 1 4 d . . .
C17 C 0.37704(18) 0.06983(10) 0.6507(3) 0.0208(4) Uani 1 4 d . . .
C18 C 0.26282(18) 0.07480(10) 0.5466(2) 0.0178(4) Uani 1 4 d . . .
C19 C 0.23501(17) 0.00244(10) 0.2539(2) 0.0178(4) Uani 1 4 d . . .
C20 C 0.31329(18) -0.04467(10) 0.3421(3) 0.0228(4) Uani 1 4 d . . .
C21 C 0.3139(2) -0.10730(12) 0.2833(3) 0.0292(5) Uani 1 4 d . . .
C22 C 0.2362(2) -0.12358(12) 0.1354(3) 0.0325(5) Uani 1 4 d . . .
C23 C 0.1571(2) -0.07766(13) 0.0473(3) 0.0332(5) Uani 1 4 d . . .
C24 C 0.15668(19) -0.01526(11) 0.1071(3) 0.0243(4) Uani 1 4 d . . .
H2 H 0.44329 0.05057 0.24723 0.0223 Uiso 1 4 calc R . .
H3 H 0.60571 0.10428 0.22877 0.0279 Uiso 1 4 calc R . .
H4 H 0.63327 0.21314 0.2918 0.0324 Uiso 1 4 calc R . .
H5 H 0.50076 0.26949 0.3768 0.0320 Uiso 1 4 calc R . .
H7A H 0.29821 0.30956 0.32184 0.0275 Uiso 1 4 calc R . .
H7B H 0.37064 0.30752 0.50204 0.0275 Uiso 1 4 calc R . .
H8A H 0.19236 0.2792 0.54469 0.0332 Uiso 1 4 calc R . .
H8B H 0.19346 0.35031 0.48525 0.0332 Uiso 1 4 calc R . .
H9A H -0.0771 0.28696 0.26009 0.0503 Uiso 1 4 calc R . .
H9B H -0.01284 0.29797 0.43994 0.0503 Uiso 1 4 calc R . .
H10A H -0.01464 0.1796 0.28345 0.0467 Uiso 1 4 calc R . .
H10B H 0.05749 0.19013 0.46153 0.0467 Uiso 1 4 calc R . .
H11A H -0.1399 0.09993 0.33246 0.0325 Uiso 1 4 calc R . .
H11B H -0.20203 0.11412 0.45249 0.0325 Uiso 1 4 calc R . .
H12A H -0.00239 0.11603 0.64864 0.0313 Uiso 1 4 calc R . .
H12B H -0.06042 0.04858 0.59275 0.0313 Uiso 1 4 calc R . .
H14 H 0.13282 0.03741 0.79459 0.0303 Uiso 1 4 calc R . .
H15 H 0.32398 0.0282 0.96427 0.0300 Uiso 1 4 calc R . .
H16 H 0.47683 0.05168 0.87728 0.0278 Uiso 1 4 calc R . .
H17 H 0.43812 0.07733 0.61496 0.0250 Uiso 1 4 calc R . .
H20 H 0.36523 -0.03414 0.4405 0.0273 Uiso 1 4 calc R . .
H21 H 0.36584 -0.13787 0.34271 0.0350 Uiso 1 4 calc R . .
H22 H 0.23718 -0.1648 0.09571 0.0390 Uiso 1 4 calc R . .
H23 H 0.10486 -0.08843 -0.05076 0.0399 Uiso 1 4 calc R . .
H24 H 0.1034 0.01486 0.04816 0.0292 Uiso 1 4 calc R . .

loop_
_atom_site_aniso_label
_atom_site_aniso_U_11
_atom_site_aniso_U_22
_atom_site_aniso_U_33
_atom_site_aniso_U_12
_atom_site_aniso_U_13
_atom_site_aniso_U_23
As1 0.01238(12) 0.02251(13) 0.01539(12) 0.00228(7) 0.00513(8) 0.00186(7)
O1 0.0307(8) 0.0186(8) 0.0387(9) 0.0009(6) 0.0214(8) -0.0008(6)
O2 0.0245(8) 0.0389(10) 0.0461(11) -0.0036(7) 0.0160(8) -0.0095(8)
O3 0.0394(10) 0.0326(9) 0.0462(11) 0.0007(7) 0.0294(9) 0.0001(8)
O4 0.0132(7) 0.0525(10) 0.0189(7) -0.0007(7) 0.0068(6) -0.0026(7)
C1 0.0163(9) 0.0218(10) 0.0156(9) -0.0002(8) 0.0046(8) 0.0024(8)
C2 0.0158(10) 0.0216(10) 0.0176(10) 0.0009(7) 0.0050(8) 0.0004(7)
C3 0.0152(10) 0.0313(12) 0.0234(11) 0.0021(8) 0.0067(9) 0.0003(9)
C4 0.0170(10) 0.0342(12) 0.0299(12) -0.0048(9) 0.0083(9) 0.0015(10)
C5 0.0263(11) 0.0228(11) 0.0317(12) -0.0045(9) 0.0112(10) -0.0019(9)
C6 0.0220(10) 0.0219(10) 0.0219(10) 0.0010(8) 0.0094(9) 0.0010(8)
C7 0.0261(11) 0.0178(10) 0.0244(10) -0.0012(8) 0.0081(9) -0.0017(8)
C8 0.0346(13) 0.0214(11) 0.0311(12) -0.0007(9) 0.0164(11) -0.0032(9)
C9 0.0345(14) 0.0410(15) 0.0563(18) 0.0035(11) 0.0232(13) 0.0012(13)
C10 0.0399(14) 0.0389(14) 0.0493(16) -0.0042(11) 0.0297(13) -0.0045(12)
C11 0.0181(10) 0.0344(12) 0.0308(12) -0.0033(9) 0.0109(9) 0.0003(10)
C12 0.0158(10) 0.0408(13) 0.0252(11) -0.0026(9) 0.0117(9) -0.0030(9)
C13 0.0164(10) 0.0277(11) 0.0183(10) -0.0021(8) 0.0053(8) -0.0033(8)
C14 0.0242(11) 0.0338(12) 0.0196(10) -0.0037(9) 0.0100(9) -0.0012(9)
C15 0.0309(12) 0.0281(11) 0.0153(10) 0.0019(9) 0.0071(9) 0.0002(8)
C16 0.0192(10) 0.0267(11) 0.0200(10) 0.0053(8) 0.0022(8) -0.0026(8)
C17 0.0161(10) 0.0256(11) 0.0215(10) 0.0023(8) 0.0074(8) -0.0013(8)
C18 0.0172(10) 0.0200(10) 0.0162(9) 0.0008(8) 0.0057(8) -0.0004(8)
C19 0.0142(9) 0.0239(10) 0.0186(10) -0.0022(8) 0.0096(8) 0.0004(8)
C20 0.0165(10) 0.0260(11) 0.0245(11) -0.0009(8) 0.0056(9) -0.0005(9)
C21 0.0223(11) 0.0279(11) 0.0397(14) 0.0005(9) 0.0136(10) -0.0004(10)
C22 0.0331(13) 0.0296(12) 0.0404(14) -0.0072(10) 0.0198(11) -0.0114(10)
C23 0.0360(14) 0.0384(13) 0.0245(12) -0.0118(11) 0.0095(11) -0.0084(10)
C24 0.0225(11) 0.0313(12) 0.0188(10) -0.0040(9) 0.0068(9) 0.0014(9)

loop_
_atom_type_symbol
_atom_type_description
_atom_type_scat_dispersion_real
_atom_type_scat_dispersion_imag
_atom_type_scat_source
C C 0.0033 0.0016
;
International Tables for Crystallography
(Vol. C, Tables 4.2.6.8 and 6.1.1.4)
;
H H 0.0000 0.0000
;
International Tables for Crystallography
(Vol. C, Table 6.1.1.4)
;
As As 0.0499 2.0058
;
International Tables for Crystallography
(Vol. C, Tables 4.2.6.8 and 6.1.1.4)
;
O O 0.0106 0.0060
;
International Tables for Crystallography
(Vol. C, Tables 4.2.6.8 and 6.1.1.4)
;

loop_
_geom_angle_atom_site_label_1
_geom_angle_atom_site_label_2
_geom_angle_atom_site_label_3
_geom_angle
_geom_angle_publ_flag
_geom_angle_site_symmetry_1
_geom_angle_site_symmetry_2
_geom_angle_site_symmetry_3
C1 As1 C18 99.08(9) yes . . .
C1 As1 C19 99.52(9) yes . . .
C18 As1 C19 97.28(9) yes . . .
C6 O1 C7 119.03(19) yes . . .
C8 O2 C9 115.8(2) yes . . .
C10 O3 C11 112.7(2) yes . . .
C12 O4 C13 117.54(17) yes . . .
As1 C1 C2 126.24(15) yes . . .
As1 C1 C6 115.00(17) yes . . .
C2 C1 C6 118.3(2) yes . . .
C1 C2 C3 120.92(19) yes . . .
C2 C3 C4 119.7(2) yes . . .
C3 C4 C5 120.7(2) yes . . .
C4 C5 C6 119.1(2) yes . . .
O1 C6 C1 114.0(2) yes . . .
O1 C6 C5 124.79(19) yes . . .
C1 C6 C5 121.2(2) yes . . .
O1 C7 C8 106.15(19) yes . . .
O2 C8 C7 108.7(2) yes . . .
O2 C9 C10 109.2(2) yes . . .
O3 C10 C9 108.0(2) yes . . .
O3 C11 C12 114.50(18) yes . . .
O4 C12 C11 108.7(2) yes . . .
O4 C13 C14 122.8(2) yes . . .
O4 C13 C18 116.71(19) yes . . .
C14 C13 C18 120.44(18) yes . . .
C13 C14 C15 119.8(2) yes . . .
C14 C15 C16 120.4(2) yes . . .
C15 C16 C17 119.42(18) yes . . .
C16 C17 C18 121.0(2) yes . . .
As1 C18 C13 117.61(13) yes . . .
As1 C18 C17 123.52(19) yes . . .
C13 C18 C17 118.8(2) yes . . .
As1 C19 C20 125.87(14) yes . . .
As1 C19 C24 116.00(15) yes . . .
C20 C19 C24 118.11(19) yes . . .
C19 C20 C21 120.94(18) yes . . .
C20 C21 C22 120.0(2) yes . . .
C21 C22 C23 119.8(2) yes . . .
C22 C23 C24 119.9(2) yes . . .
C19 C24 C23 121.25(19) yes . . .
C1 C2 H2 119.547 no . . .
C3 C2 H2 119.532 no . . .
C2 C3 H3 120.174 no . . .
C4 C3 H3 120.159 no . . .
C3 C4 H4 119.650 no . . .
C5 C4 H4 119.620 no . . .
C4 C5 H5 120.450 no . . .
C6 C5 H5 120.433 no . . .
O1 C7 H7A 110.499 no . . .
O1 C7 H7B 110.495 no . . .
C8 C7 H7A 110.504 no . . .
C8 C7 H7B 110.509 no . . .
H7A C7 H7B 108.683 no . . .
O2 C8 H8A 109.945 no . . .
O2 C8 H8B 109.953 no . . .
C7 C8 H8A 109.950 no . . .
C7 C8 H8B 109.944 no . . .
H8A C8 H8B 108.333 no . . .
O2 C9 H9A 109.848 no . . .
O2 C9 H9B 109.853 no . . .
C10 C9 H9A 109.847 no . . .
C10 C9 H9B 109.837 no . . .
H9A C9 H9B 108.271 no . . .
O3 C10 H10A 110.113 no . . .
O3 C10 H10B 110.114 no . . .
C9 C10 H10A 110.108 no . . .
C9 C10 H10B 110.114 no . . .
H10A C10 H10B 108.440 no . . .
O3 C11 H11A 108.631 no . . .
O3 C11 H11B 108.643 no . . .
C12 C11 H11A 108.636 no . . .
C12 C11 H11B 108.636 no . . .
H11A C11 H11B 107.584 no . . .
O4 C12 H12A 109.940 no . . .
O4 C12 H12B 109.942 no . . .
C11 C12 H12A 109.941 no . . .
C11 C12 H12B 109.940 no . . .
H12A C12 H12B 108.332 no . . .
C13 C14 H14 120.116 no . . .
C15 C14 H14 120.124 no . . .
C14 C15 H15 119.786 no . . .
C16 C15 H15 119.797 no . . .
C15 C16 H16 120.286 no . . .
C17 C16 H16 120.292 no . . .
C16 C17 H17 119.501 no . . .
C18 C17 H17 119.504 no . . .
C19 C20 H20 119.531 no . . .
C21 C20 H20 119.527 no . . .
C20 C21 H21 120.014 no . . .
C22 C21 H21 120.020 no . . .
C21 C22 H22 120.099 no . . .
C23 C22 H22 120.094 no . . .
C22 C23 H23 120.055 no . . .
C24 C23 H23 120.039 no . . .
C19 C24 H24 119.384 no . . .
C23 C24 H24 119.364 no . . .

loop_
_geom_bond_atom_site_label_1
_geom_bond_atom_site_label_2
_geom_bond_distance
_geom_bond_publ_flag
_geom_bond_site_symmetry_1
_geom_bond_site_symmetry_2
As1 C1 1.982(2) yes . .
As1 C18 1.977(2) yes . .
As1 C19 1.990(2) yes . .
O1 C6 1.382(3) yes . .
O1 C7 1.451(3) yes . .
O2 C8 1.451(3) yes . .
O2 C9 1.433(4) yes . .
O3 C10 1.461(4) yes . .
O3 C11 1.436(3) yes . .
O4 C12 1.466(3) yes . .
O4 C13 1.382(2) yes . .
C1 C2 1.408(3) yes . .
C1 C6 1.424(3) yes . .
C2 C3 1.418(3) yes . .
C3 C4 1.398(3) yes . .
C4 C5 1.414(4) yes . .
C5 C6 1.407(4) yes . .
C7 C8 1.516(4) yes . .
C9 C10 1.510(4) yes . .
C11 C12 1.522(3) yes . .
C13 C14 1.402(3) yes . .
C13 C18 1.416(4) yes . .
C14 C15 1.404(3) yes . .
C15 C16 1.400(4) yes . .
C16 C17 1.407(3) yes . .
C17 C18 1.401(3) yes . .
C19 C20 1.411(3) yes . .
C19 C24 1.401(3) yes . .
C20 C21 1.406(3) yes . .
C21 C22 1.398(3) yes . .
C22 C23 1.400(3) yes . .
C23 C24 1.405(4) yes . .
C2 H2 0.930 no . .
C3 H3 0.930 no . .
C4 H4 0.930 no . .
C5 H5 0.930 no . .
C7 H7A 0.970 no . .
C7 H7B 0.970 no . .
C8 H8A 0.970 no . .
C8 H8B 0.970 no . .
C9 H9A 0.970 no . .
C9 H9B 0.970 no . .
C10 H10A 0.970 no . .
C10 H10B 0.970 no . .
C11 H11A 0.970 no . .
C11 H11B 0.970 no . .
C12 H12A 0.970 no . .
C12 H12B 0.970 no . .
C14 H14 0.930 no . .
C15 H15 0.930 no . .
C16 H16 0.930 no . .
C17 H17 0.930 no . .
C20 H20 0.930 no . .
C21 H21 0.930 no . .
C22 H22 0.930 no . .
C23 H23 0.930 no . .
C24 H24 0.930 no . .

loop_
_geom_contact_atom_site_label_1
_geom_contact_atom_site_label_2
_geom_contact_distance
_geom_contact_publ_flag
_geom_contact_site_symmetry_1
_geom_contact_site_symmetry_2
As1 O1 2.8819(15) no . .
As1 O4 3.0003(19) no . .
O1 O2 2.882(2) no . .
O1 C18 3.382(3) no . .
O3 O4 3.148(3) no . .
O4 C10 2.953(3) no . .
C1 C4 2.834(3) no . .
C1 C17 3.198(3) no . .
C2 C5 2.823(3) no . .
C2 C19 3.254(3) no . .
C2 C20 3.526(3) no . .
C3 C6 2.814(4) no . .
C5 C7 2.910(4) no . .
C8 C10 3.189(4) no . .
C10 C12 2.975(4) no . .
C12 C14 2.879(3) no . .
C13 C16 2.809(3) no . .
C14 C17 2.803(4) no . .
C15 C18 2.817(3) no . .
C17 C20 3.557(3) no . .
C18 C20 3.287(3) no . .
C19 C22 2.830(3) no . .
C20 C23 2.796(3) no . .
C21 C24 2.795(3) no . .
O2 C12 3.444(3) no . 4_554
O4 O4 3.325(3) no . 3_556
O4 C12 3.343(3) no . 3_556
C1 C8 3.591(3) no . 4_554
C7 C15 3.549(3) no . 4_554
C8 C1 3.591(3) no . 4_555
C8 C14 3.574(3) no . 4_554
C9 C22 3.534(4) no . 2_555
C12 O2 3.444(3) no . 4_555
C12 O4 3.343(3) no . 3_556
C14 C8 3.574(3) no . 4_555
C14 C24 3.593(4) no . 1_556
C15 C7 3.549(3) no . 4_555
C15 C24 3.576(4) no . 1_556
C22 C9 3.534(4) no . 2_545
C24 C14 3.593(4) no . 1_554
C24 C15 3.576(4) no . 1_554
As1 H2 3.1437 no . .
As1 H10A 3.3419 no . .
As1 H10B 3.4115 no . .
As1 H17 3.0688 no . .
As1 H20 3.1404 no . .
As1 H24 2.9001 no . .
O1 H5 2.6878 no . .
O1 H8A 2.4823 no . .
O1 H8B 3.2126 no . .
O1 H10B 3.3373 no . .
O1 H17 3.5651 no . .
O2 H7A 2.5369 no . .
O2 H7B 3.2474 no . .
O2 H10A 2.6305 no . .
O2 H10B 2.5765 no . .
O3 H9A 2.6204 no . .
O3 H9B 2.5646 no . .
O3 H12A 2.5754 no . .
O3 H12B 3.2731 no . .
O4 H10A 2.9004 no . .
O4 H10B 2.4755 no . .
O4 H11A 2.4648 no . .
O4 H11B 3.2236 no . .
O4 H14 2.6421 no . .
C1 H3 3.2950 no . .
C1 H5 3.3054 no . .
C1 H17 2.7025 no . .
C1 H20 3.5163 no . .
C2 H4 3.2735 no . .
C2 H17 3.2121 no . .
C2 H20 3.4288 no . .
C3 H5 3.2820 no . .
C4 H2 3.2699 no . .
C5 H3 3.2827 no . .
C5 H7A 2.8578 no . .
C5 H7B 2.8767 no . .
C6 H2 3.2744 no . .
C6 H4 3.2711 no . .
C6 H7A 2.6452 no . .
C6 H7B 2.7437 no . .
C6 H17 3.2384 no . .
C7 H5 2.6383 no . .
C8 H9A 3.2187 no . .
C8 H9B 2.5012 no . .
C8 H10B 2.9276 no . .
C9 H8A 2.5129 no . .
C9 H8B 2.8480 no . .
C10 H8A 2.9142 no . .
C10 H11A 2.6019 no . .
C10 H11B 3.2352 no . .
C10 H12A 3.0365 no . .
C11 H10A 2.5876 no . .
C11 H10B 2.6602 no . .
C12 H10A 3.2245 no . .
C12 H10B 2.6866 no . .
C12 H14 2.6081 no . .
C13 H10B 3.0247 no . .
C13 H12A 2.5404 no . .
C13 H12B 2.8311 no . .
C13 H15 3.2651 no . .
C13 H17 3.2654 no . .
C14 H12A 2.6935 no . .
C14 H12B 2.9649 no . .
C14 H16 3.2729 no . .
C15 H17 3.2611 no . .
C16 H14 3.2718 no . .
C17 H15 3.2637 no . .
C17 H20 2.8556 no . .
C18 H10B 3.3681 no . .
C18 H14 3.2842 no . .
C18 H16 3.2808 no . .
C18 H20 2.9107 no . .
C19 H2 2.7702 no . .
C19 H21 3.2876 no . .
C19 H23 3.2802 no . .
C20 H2 2.8576 no . .
C20 H17 3.5084 no . .
C20 H22 3.2676 no . .
C20 H24 3.2539 no . .
C21 H23 3.2597 no . .
C22 H20 3.2631 no . .
C22 H24 3.2625 no . .
C23 H21 3.2597 no . .
C24 H2 3.5789 no . .
C24 H20 3.2534 no . .
C24 H22 3.2676 no . .
H2 H3 2.3441 no . .
H2 H17 3.4233 no . .
H2 H20 2.8794 no . .
H3 H4 2.3250 no . .
H4 H5 2.3453 no . .
H5 H7A 2.5072 no . .
H5 H7B 2.3995 no . .
H7A H8A 2.8393 no . .
H7A H8B 2.4350 no . .
H7B H8A 2.4287 no . .
H7B H8B 2.3089 no . .
H8A H9A 3.4346 no . .
H8A H9B 2.4015 no . .
H8A H10A 3.4969 no . .
H8A H10B 2.4224 no . .
H8B H9A 3.5057 no . .
H8B H9B 2.6578 no . .
H9A H10A 2.3405 no . .
H9A H10B 2.8361 no . .
H9B H10A 2.8358 no . .
H9B H10B 2.3810 no . .
H10A H11A 2.4044 no . .
H10A H11B 3.4642 no . .
H10A H12A 3.5379 no . .
H10B H11A 2.9667 no . .
H10B H11B 3.5359 no . .
H10B H12A 2.5864 no . .
H11A H12A 2.8136 no . .
H11A H12B 2.4743 no . .
H11B H12A 2.4885 no . .
H11B H12B 2.2306 no . .
H12A H14 2.3799 no . .
H12B H14 2.4627 no . .
H14 H15 2.3329 no . .
H15 H16 2.3318 no . .
H16 H17 2.3344 no . .
H17 H20 2.7734 no . .
H20 H21 2.3296 no . .
H21 H22 2.3294 no . .
H22 H23 2.3317 no . .
H23 H24 2.3266 no . .
As1 H8A 3.5944 no . 4_554
As1 H8B 3.1882 no . 4_554
O1 H8A 3.1711 no . 4_554
O2 H8A 3.4649 no . 4_554
O2 H10B 3.1694 no . 4_554
O2 H12A 2.5077 no . 4_554
O3 H4 2.9550 no . 1_455
O3 H9A 3.0512 no . 4_555
O3 H22 3.3797 no . 2_555
O4 H12B 2.6280 no . 3_556
C1 H7B 3.2222 no . 4_554
C1 H8A 3.3599 no . 4_554
C1 H8B 3.1465 no . 4_554
C1 H21 3.5885 no . 3_656
C2 H7B 3.0952 no . 4_554
C2 H8B 3.5623 no . 4_554
C2 H15 3.0410 no . 1_554
C2 H16 3.5410 no . 3_656
C2 H20 3.0467 no . 3_656
C2 H21 3.5549 no . 3_656
C3 H7B 2.9704 no . 4_554
C3 H11B 2.9278 no . 1_655
C3 H20 3.1887 no . 3_656
C3 H21 3.4038 no . 3_656
C4 H7B 2.9592 no . 4_554
C4 H11B 3.1220 no . 1_655
C4 H21 3.2730 no . 3_656
C5 H7B 3.0896 no . 4_554
C5 H21 3.2964 no . 3_656
C6 H7B 3.2107 no . 4_554
C6 H8A 3.1418 no . 4_554
C6 H8B 3.5845 no . 4_554
C6 H21 3.4410 no . 3_656
C7 H8A 3.5340 no . 4_554
C8 H12A 3.4244 no . 4_554
C8 H14 3.5557 no . 4_554
C9 H12A 2.9331 no . 4_554
C9 H22 3.2578 no . 2_555
C11 H3 3.1452 no . 1_455
C11 H4 3.3423 no . 1_455
C11 H9A 3.4255 no . 4_555
C12 H9A 3.3358 no . 4_555
C12 H12B 3.5063 no . 3_556
C13 H7A 3.3282 no . 4_555
C13 H11A 3.5031 no . 3_556
C13 H12B 2.9781 no . 3_556
C14 H7A 3.2307 no . 4_555
C14 H8B 2.9802 no . 4_555
C14 H11A 3.1485 no . 3_556
C14 H24 3.2615 no . 1_556
C15 H2 3.3402 no . 1_556
C15 H3 3.3764 no . 3_656
C15 H7A 3.1255 no . 4_555
C15 H7B 3.3876 no . 4_555
C15 H8B 3.0865 no . 4_555
C15 H16 3.4576 no . 3_657
C15 H24 3.5450 no . 1_556
C16 H2 3.0476 no . 3_656
C16 H3 3.2906 no . 3_656
C16 H7A 3.1234 no . 4_555
C16 H7B 3.4632 no . 4_555
C16 H16 3.5027 no . 3_657
C17 H2 3.2496 no . 3_656
C17 H7A 3.2684 no . 4_555
C17 H21 3.4451 no . 3_656
C18 H7A 3.3895 no . 4_555
C18 H12B 3.4884 no . 3_556
C19 H12B 3.1260 no . 3_556
C19 H15 3.2362 no . 1_554
C20 H11B 3.0394 no . 3_556
C20 H12B 3.3645 no . 3_556
C20 H17 3.0225 no . 3_656
C21 H9A 3.5566 no . 2_545
C21 H11B 3.1660 no . 3_556
C21 H16 3.5667 no . 3_656
C21 H17 2.9321 no . 3_656
C22 H9A 3.0784 no . 2_545
C22 H9B 3.0600 no . 2_545
C23 H9B 3.1555 no . 2_545
C23 H11A 3.4287 no . 3_555
C23 H14 3.2590 no . 1_554
C23 H15 3.2686 no . 1_554
C23 H24 3.2852 no . 3_555
C24 H12B 3.4098 no . 3_556
C24 H14 2.9717 no . 1_554
C24 H15 2.9335 no . 1_554
C24 H24 3.0176 no . 3_555
H2 C15 3.3402 no . 1_554
H2 C16 3.0476 no . 3_656
H2 C17 3.2496 no . 3_656
H2 H15 2.5320 no . 1_554
H2 H16 3.5399 no . 1_554
H2 H16 2.7432 no . 3_656
H2 H17 3.0777 no . 3_656
H2 H20 3.0225 no . 3_656
H3 C11 3.1452 no . 1_655
H3 C15 3.3764 no . 3_656
H3 C16 3.2906 no . 3_656
H3 H7B 3.4416 no . 4_554
H3 H11A 2.9407 no . 1_655
H3 H11B 2.5415 no . 1_655
H3 H15 3.5288 no . 3_656
H3 H16 3.2354 no . 1_554
H3 H16 3.4270 no . 3_656
H3 H20 3.2562 no . 3_656
H4 O3 2.9550 no . 1_655
H4 C11 3.3423 no . 1_655
H4 H5 3.5849 no . 4_554
H4 H7B 3.4201 no . 4_554
H4 H11A 3.5663 no . 1_655
H4 H11B 2.9006 no . 1_655
H4 H21 3.3256 no . 2_655
H4 H22 2.9776 no . 2_655
H5 H4 3.5849 no . 4_555
H5 H21 3.5598 no . 2_655
H5 H22 3.4284 no . 2_655
H7A C13 3.3282 no . 4_554
H7A C14 3.2307 no . 4_554
H7A C15 3.1255 no . 4_554
H7A C16 3.1234 no . 4_554
H7A C17 3.2684 no . 4_554
H7A C18 3.3895 no . 4_554
H7A H8A 3.0327 no . 4_554
H7A H10B 3.5827 no . 4_554
H7A H15 3.5806 no . 4_554
H7A H16 3.5487 no . 4_554
H7B C1 3.2222 no . 4_555
H7B C2 3.0952 no . 4_555
H7B C3 2.9704 no . 4_555
H7B C4 2.9592 no . 4_555
H7B C5 3.0896 no . 4_555
H7B C6 3.2107 no . 4_555
H7B C15 3.3876 no . 4_554
H7B C16 3.4632 no . 4_554
H7B H3 3.4416 no . 4_555
H7B H4 3.4201 no . 4_555
H7B H15 3.4517 no . 4_554
H7B H16 3.5435 no . 4_554
H8A As1 3.5944 no . 4_555
H8A O1 3.1711 no . 4_555
H8A O2 3.4649 no . 4_555
H8A C1 3.3599 no . 4_555
H8A C6 3.1418 no . 4_555
H8A C7 3.5340 no . 4_555
H8A H7A 3.0327 no . 4_555
H8B As1 3.1882 no . 4_555
H8B C1 3.1465 no . 4_555
H8B C2 3.5623 no . 4_555
H8B C6 3.5845 no . 4_555
H8B C14 2.9802 no . 4_554
H8B C15 3.0865 no . 4_554
H8B H12A 3.2559 no . 4_554
H8B H14 2.8468 no . 4_554
H8B H15 3.0288 no . 4_554
H8B H24 3.1327 no . 4_555
H9A O3 3.0512 no . 4_554
H9A C11 3.4255 no . 4_554
H9A C12 3.3358 no . 4_554
H9A C21 3.5566 no . 2_555
H9A C22 3.0784 no . 2_555
H9A H11B 3.3852 no . 4_554
H9A H12A 2.5637 no . 4_554
H9A H22 2.8992 no . 2_555
H9B C22 3.0600 no . 2_555
H9B C23 3.1555 no . 2_555
H9B H10A 3.1764 no . 4_555
H9B H12A 3.2401 no . 4_554
H9B H22 2.7745 no . 2_555
H9B H23 2.9403 no . 2_555
H10A H9B 3.1764 no . 4_554
H10A H23 2.7715 no . 3_555
H10B O2 3.1694 no . 4_555
H10B H7A 3.5827 no . 4_555
H11A C13 3.5031 no . 3_556
H11A C14 3.1485 no . 3_556
H11A C23 3.4287 no . 3_555
H11A H3 2.9407 no . 1_455
H11A H4 3.5663 no . 1_455
H11A H14 3.0873 no . 3_556
H11A H23 2.7600 no . 3_555
H11B C3 2.9278 no . 1_455
H11B C4 3.1220 no . 1_455
H11B C20 3.0394 no . 3_556
H11B C21 3.1660 no . 3_556
H11B H3 2.5415 no . 1_455
H11B H4 2.9006 no . 1_455
H11B H9A 3.3852 no . 4_555
H11B H20 3.0155 no . 3_556
H11B H21 3.2257 no . 3_556
H12A O2 2.5077 no . 4_555
H12A C8 3.4244 no . 4_555
H12A C9 2.9331 no . 4_555
H12A H8B 3.2559 no . 4_555
H12A H9A 2.5637 no . 4_555
H12A H9B 3.2401 no . 4_555
H12B O4 2.6280 no . 3_556
H12B C12 3.5063 no . 3_556
H12B C13 2.9781 no . 3_556
H12B C18 3.4884 no . 3_556
H12B C19 3.1260 no . 3_556
H12B C20 3.3645 no . 3_556
H12B C24 3.4098 no . 3_556
H12B H12B 3.2980 no . 3_556
H14 C8 3.5557 no . 4_555
H14 C23 3.2590 no . 1_556
H14 C24 2.9717 no . 1_556
H14 H8B 2.8468 no . 4_555
H14 H11A 3.0873 no . 3_556
H14 H23 3.0421 no . 1_556
H14 H24 2.5066 no . 1_556
H15 C2 3.0410 no . 1_556
H15 C19 3.2362 no . 1_556
H15 C23 3.2686 no . 1_556
H15 C24 2.9335 no . 1_556
H15 H2 2.5320 no . 1_556
H15 H3 3.5288 no . 3_656
H15 H7A 3.5806 no . 4_555
H15 H7B 3.4517 no . 4_555
H15 H8B 3.0288 no . 4_555
H15 H16 2.8957 no . 3_657
H15 H23 3.5886 no . 1_556
H15 H24 3.0767 no . 1_556
H16 C2 3.5410 no . 3_656
H16 C15 3.4576 no . 3_657
H16 C16 3.5027 no . 3_657
H16 C21 3.5667 no . 3_656
H16 H2 3.5399 no . 1_556
H16 H2 2.7432 no . 3_656
H16 H3 3.2354 no . 1_556
H16 H3 3.4270 no . 3_656
H16 H7A 3.5487 no . 4_555
H16 H7B 3.5435 no . 4_555
H16 H15 2.8957 no . 3_657
H16 H16 3.0082 no . 3_657
H17 C20 3.0225 no . 3_656
H17 C21 2.9321 no . 3_656
H17 H2 3.0777 no . 3_656
H17 H20 2.7856 no . 3_656
H17 H21 2.6262 no . 3_656
H20 C2 3.0467 no . 3_656
H20 C3 3.1887 no . 3_656
H20 H2 3.0225 no . 3_656
H20 H3 3.2562 no . 3_656
H20 H11B 3.0155 no . 3_556
H20 H17 2.7856 no . 3_656
H20 H20 3.4185 no . 3_656
H21 C1 3.5885 no . 3_656
H21 C2 3.5549 no . 3_656
H21 C3 3.4038 no . 3_656
H21 C4 3.2730 no . 3_656
H21 C5 3.2964 no . 3_656
H21 C6 3.4410 no . 3_656
H21 C17 3.4451 no . 3_656
H21 H4 3.3256 no . 2_645
H21 H5 3.5598 no . 2_645
H21 H11B 3.2257 no . 3_556
H21 H17 2.6262 no . 3_656
H22 O3 3.3797 no . 2_545
H22 C9 3.2578 no . 2_545
H22 H4 2.9776 no . 2_645
H22 H5 3.4284 no . 2_645
H22 H9A 2.8992 no . 2_545
H22 H9B 2.7745 no . 2_545
H23 H9B 2.9403 no . 2_545
H23 H10A 2.7715 no . 3_555
H23 H11A 2.7600 no . 3_555
H23 H14 3.0421 no . 1_554
H23 H15 3.5886 no . 1_554
H23 H24 2.9891 no . 3_555
H24 C14 3.2615 no . 1_554
H24 C15 3.5450 no . 1_554
H24 C23 3.2852 no . 3_555
H24 C24 3.0176 no . 3_555
H24 H8B 3.1327 no . 4_554
H24 H14 2.5066 no . 1_554
H24 H15 3.0767 no . 1_554
H24 H23 2.9891 no . 3_555
H24 H24 2.4651 no . 3_555

loop_
_geom_torsion_atom_site_label_1
_geom_torsion_atom_site_label_2
_geom_torsion_atom_site_label_3
_geom_torsion_atom_site_label_4
_geom_torsion
_geom_torsion_publ_flag
_geom_torsion_site_symmetry_1
_geom_torsion_site_symmetry_2
_geom_torsion_site_symmetry_3
_geom_torsion_site_symmetry_4
C1 As1 C18 C13 164.38(13) no . . . .
C1 As1 C18 C17 -17.75(16) no . . . .
C18 As1 C1 C2 104.73(15) no . . . .
C18 As1 C1 C6 -82.86(13) no . . . .
C1 As1 C19 C20 67.42(18) no . . . .
C1 As1 C19 C24 -114.16(15) no . . . .
C19 As1 C1 C2 5.70(16) no . . . .
C19 As1 C1 C6 178.11(12) no . . . .
C18 As1 C19 C20 -33.11(19) no . . . .
C18 As1 C19 C24 145.31(15) no . . . .
C19 As1 C18 C13 -94.71(14) no . . . .
C19 As1 C18 C17 83.16(16) no . . . .
C6 O1 C7 C8 171.98(14) no . . . .
C7 O1 C6 C1 -164.99(14) no . . . .
C7 O1 C6 C5 15.6(3) no . . . .
C8 O2 C9 C10 -88.1(2) no . . . .
C9 O2 C8 C7 153.73(19) no . . . .
C10 O3 C11 C12 61.2(3) no . . . .
C11 O3 C10 C9 174.75(16) no . . . .
C12 O4 C13 C14 26.4(3) no . . . .
C12 O4 C13 C18 -155.68(18) no . . . .
C13 O4 C12 C11 156.12(17) no . . . .
As1 C1 C2 C3 171.84(11) no . . . .
As1 C1 C6 O1 8.2(2) no . . . .
As1 C1 C6 C5 -172.34(12) no . . . .
C2 C1 C6 O1 -178.75(15) no . . . .
C2 C1 C6 C5 0.7(3) no . . . .
C6 C1 C2 C3 -0.4(3) no . . . .
C1 C2 C3 C4 -0.2(3) no . . . .
C2 C3 C4 C5 0.4(3) no . . . .
C3 C4 C5 C6 -0.1(3) no . . . .
C4 C5 C6 O1 178.91(18) no . . . .
C4 C5 C6 C1 -0.5(3) no . . . .
O1 C7 C8 O2 -71.60(19) no . . . .
O2 C9 C10 O3 176.21(19) no . . . .
O3 C11 C12 O4 -83.3(2) no . . . .
O4 C13 C14 C15 -179.09(18) no . . . .
O4 C13 C18 As1 -3.8(3) no . . . .
O4 C13 C18 C17 178.26(17) no . . . .
C14 C13 C18 As1 174.24(17) no . . . .
C14 C13 C18 C17 -3.7(3) no . . . .
C18 C13 C14 C15 3.0(3) no . . . .
C13 C14 C15 C16 0.1(3) no . . . .
C14 C15 C16 C17 -2.6(3) no . . . .
C15 C16 C17 C18 1.8(3) no . . . .
C16 C17 C18 As1 -176.54(16) no . . . .
C16 C17 C18 C13 1.3(3) no . . . .
As1 C19 C20 C21 179.35(15) no . . . .
As1 C19 C24 C23 -179.81(15) no . . . .
C20 C19 C24 C23 -1.3(4) no . . . .
C24 C19 C20 C21 1.0(3) no . . . .
C19 C20 C21 C22 0.1(4) no . . . .
C20 C21 C22 C23 -0.9(4) no . . . .
C21 C22 C23 C24 0.6(4) no . . . .
C22 C23 C24 C19 0.5(4) no . . . .
